data_7036075
loop_
_publ_author_name
'Carter, Korey P.'
'Zulato, Cec\'ilia H F'
'Rodrigues, Emille M.'
'Pope, Simon J. A.'
'Sigoli, Fernando A.'
'Cahill, Christopher L.'

_publ_section_title
;
 Controlling dimensionality via a dual ligand strategy in
 Ln-thiophene-2,5-dicarboxylic acid-terpyridine coordination polymers.
;
_journal_issue 36
_journal_name_full 'Dalton transactions (Cambridge, England : 2003)'
_journal_page_first 15843
_journal_page_last 15854
_journal_paper_doi 10.1039/c5dt02596f
_journal_volume 44
_journal_year 2015
_chemical_formula_sum 'C48 H32 N6 O14 S3 Tb2'
_chemical_formula_weight 1330.81
_space_group_crystal_system triclinic
_space_group_IT_number 2
_space_group_name_Hall '-P 1'
_space_group_name_H-M_alt 'P -1'
_symmetry_cell_setting triclinic
_symmetry_Int_Tables_number 2
_symmetry_space_group_name_Hall '-P 1'
_symmetry_space_group_name_H-M 'P -1'
_atom_sites_solution_hydrogens geom
_audit_creation_method SHELXL-2014
_audit_update_record
;
2015-07-02 deposited with the CCDC.
2015-08-05 downloaded from the CCDC.
;
_cell_angle_alpha 110.097(10)
_cell_angle_beta 99.868(11)
_cell_angle_gamma 99.041(10)
_cell_formula_units_Z 2
_cell_length_a 10.0115(8)
_cell_length_b 14.3215(11)
_cell_length_c 18.4709(15)
_cell_measurement_reflns_used 35563
_cell_measurement_temperature 293(2)
_cell_measurement_theta_max 60.633
_cell_measurement_theta_min 4.643
_cell_volume 2382.6(4)
_computing_cell_refinement 'SAINT, Bruker-AXS'
_computing_data_collection 'APEX, Bruker-AXS'
_computing_data_reduction 'SAINT, Bruker-AXS'
_computing_molecular_graphics 'WINGX (Farrugia, 2012)'
_computing_publication_material 'Crystal Maker (Palmer, 2009)'
_computing_structure_refinement 'SHELXL-2014 (Sheldrick, 2014)'
_computing_structure_solution 'SIR92 (Gualardi, 1994)'
_diffrn_ambient_temperature 293(2)
_diffrn_measured_fraction_theta_full 1.000
_diffrn_measured_fraction_theta_max 0.905
_diffrn_measurement_device_type 'Bruker APEX II CCD'
_diffrn_measurement_method 'omega scans'
_diffrn_radiation_probe x-ray
_diffrn_radiation_type MoK\a
_diffrn_radiation_wavelength 0.71073
_diffrn_reflns_av_R_equivalents 0.0330
_diffrn_reflns_av_unetI/netI 0.0416
_diffrn_reflns_laue_measured_fraction_full 1.000
_diffrn_reflns_laue_measured_fraction_max 0.905
_diffrn_reflns_limit_h_max 14
_diffrn_reflns_limit_h_min -14
_diffrn_reflns_limit_k_max 19
_diffrn_reflns_limit_k_min -20
_diffrn_reflns_limit_l_max 26
_diffrn_reflns_limit_l_min -26
_diffrn_reflns_number 35551
_diffrn_reflns_point_group_measured_fraction_full 1.000
_diffrn_reflns_point_group_measured_fraction_max 0.905
_diffrn_reflns_theta_full 25.500
_diffrn_reflns_theta_max 30.511
_diffrn_reflns_theta_min 1.210
_diffrn_source 'fine-focus sealed tube'
_exptl_absorpt_coefficient_mu 3.151
_exptl_absorpt_correction_T_max 0.7461
_exptl_absorpt_correction_T_min 0.6101
_exptl_absorpt_correction_type empirical
_exptl_absorpt_process_details 'SADABS, Bruker-AXS (2008)'
_exptl_crystal_colour Colorless
_exptl_crystal_density_diffrn 1.855
_exptl_crystal_description Plate
_exptl_crystal_F_000 1304
_exptl_crystal_size_max 0.28
_exptl_crystal_size_mid 0.16
_exptl_crystal_size_min 0.14
_refine_diff_density_max 2.749
_refine_diff_density_min -1.382
_refine_diff_density_rms 0.133
_refine_ls_extinction_method none
_refine_ls_goodness_of_fit_ref 1.027
_refine_ls_hydrogen_treatment constr
_refine_ls_matrix_type full
_refine_ls_number_parameters 658
_refine_ls_number_reflns 13171
_refine_ls_number_restraints 0
_refine_ls_restrained_S_all 1.027
_refine_ls_R_factor_all 0.0441
_refine_ls_R_factor_gt 0.0335
_refine_ls_shift/su_max 0.003
_refine_ls_shift/su_mean 0.000
_refine_ls_structure_factor_coef Fsqd
_refine_ls_weighting_details 'w=1/[\s^2^(Fo^2^)+(0.0355P)^2^+2.5157P] where P=(Fo^2^+2Fc^2^)/3'
_refine_ls_weighting_scheme calc
_refine_ls_wR_factor_gt 0.0771
_refine_ls_wR_factor_ref 0.0831
_reflns_Friedel_coverage 0.000
_reflns_number_gt 10717
_reflns_number_total 13171
_reflns_threshold_expression 'I > 2\s(I)'
_cod_data_source_file c5dt02596f2.cif
_cod_data_source_block Compound_5
_cod_depositor_comments 'Adding full bibliography for 7036071--7036081.cif.'
_cod_database_code 7036075
_shelx_space_group_comment
;
The symmetry employed for this shelxl refinement is uniquely defined
by the following loop, which should always be used as a source of
symmetry information in preference to the above space-group names.
They are only intended as comments.
;
_shelxl_version_number 2013-4

loop_
_space_group_symop_operation_xyz
'x, y, z'
'-x, -y, -z'

loop_
_atom_site_label
_atom_site_type_symbol
_atom_site_fract_x
_atom_site_fract_y
_atom_site_fract_z
_atom_site_U_iso_or_equiv
_atom_site_adp_type
_atom_site_occupancy
_atom_site_site_symmetry_order
_atom_site_calc_flag
_atom_site_refinement_flags_posn
_atom_site_refinement_flags_adp
O3 O 0.9915(3) 0.26410(18) 0.18923(14) 0.0255(5) Uani 1 1 d . .
O4 O 0.8641(3) 0.11295(19) 0.10673(15) 0.0286(6) Uani 1 1 d . .
O12 O 1.1432(3) 0.10395(19) 0.13561(16) 0.0308(6) Uani 1 1 d . .
O9 O 0.6099(3) -0.08094(19) -0.44433(15) 0.0302(6) Uani 1 1 d . .
O10 O 0.6241(3) 0.0846(2) -0.41380(16) 0.0338(6) Uani 1 1 d . .
OW1 O 1.2143(3) 0.0961(2) -0.01202(18) 0.0383(7) Uani 1 1 d . .
C43 C 0.6385(3) 0.0087(3) -0.3957(2) 0.0192(7) Uani 1 1 d . .
C21 C 0.8962(4) 0.1857(3) 0.1733(2) 0.0220(7) Uani 1 1 d . .
C19 C 0.7207(5) 0.0997(3) 0.2306(3) 0.0391(10) Uani 1 1 d . .
H19 H 0.6889 0.0379 0.1872 0.047 Uiso 1 1 calc R U
C18 C 0.6721(5) 0.1219(4) 0.3005(3) 0.0432(11) Uani 1 1 d . .
H18 H 0.6056 0.0758 0.3085 0.052 Uiso 1 1 calc R U
OW2 O 0.8637(8) 0.0423(5) 0.4778(4) 0.193(4) Uani 1 1 d . .
C8 C 1.1386(5) 0.5954(3) 0.1295(3) 0.0455(12) Uani 1 1 d . .
H8 H 1.1555 0.6641 0.1367 0.055 Uiso 1 1 calc R U
C9 C 1.0066(5) 0.5347(3) 0.0956(3) 0.0420(11) Uani 1 1 d . .
H9 H 0.9337 0.5616 0.0792 0.050 Uiso 1 1 calc R U
C23 C 2.0221(5) 0.3055(4) -0.3096(3) 0.0492(12) Uani 1 1 d . .
H23 H 2.0876 0.2685 -0.3013 0.059 Uiso 1 1 calc R U
C25 C 1.9602(4) 0.4636(3) -0.2951(3) 0.0391(10) Uani 1 1 d . .
H25 H 1.9837 0.5346 -0.2762 0.047 Uiso 1 1 calc R U
C24 C 2.0573(5) 0.4101(4) -0.2799(3) 0.0508(13) Uani 1 1 d . .
H24 H 2.1469 0.4452 -0.2495 0.061 Uiso 1 1 calc R U
Tb1 Tb 1.04952(2) 0.19602(2) 0.05944(2) 0.01553(5) Uani 1 1 d . .
Tb2 Tb 1.53614(2) 0.20836(2) -0.44069(2) 0.01645(5) Uani 1 1 d . .
C29 C 1.6452(5) 0.6112(3) -0.3645(3) 0.0422(11) Uani 1 1 d . .
H29 H 1.6651 0.6805 -0.3554 0.051 Uiso 1 1 calc R U
S1 S 0.85212(10) 0.28260(7) 0.32221(5) 0.02665(19) Uani 1 1 d . .
S2 S 1.35154(10) 0.29538(7) -0.17378(5) 0.02639(19) Uani 1 1 d . .
S3 S 0.74165(11) -0.06419(7) -0.28041(5) 0.0281(2) Uani 1 1 d . .
O11 O 0.9057(3) 0.05788(19) -0.04978(14) 0.0281(6) Uani 1 1 d . .
N5 N 1.5874(3) 0.4035(2) -0.39511(17) 0.0218(6) Uani 1 1 d . .
N2 N 1.0879(3) 0.3907(2) 0.10559(17) 0.0204(6) Uani 1 1 d . .
O7 O 1.0995(3) 0.2390(2) -0.04574(15) 0.0320(6) Uani 1 1 d . .
N4 N 1.7872(3) 0.3058(2) -0.36640(18) 0.0257(6) Uani 1 1 d . .
C42 C 1.1960(4) 0.2899(3) -0.0643(2) 0.0236(7) Uani 1 1 d . .
N3 N 0.8319(3) 0.2634(2) 0.03250(18) 0.0257(6) Uani 1 1 d . .
N1 N 1.2965(3) 0.2999(2) 0.13442(18) 0.0259(6) Uani 1 1 d . .
N6 N 1.3292(3) 0.2818(2) -0.4699(2) 0.0302(7) Uani 1 1 d . .
C16 C 0.7093(4) 0.2715(3) 0.4357(2) 0.0321(9) Uani 1 1 d . .
O8 O 1.2678(3) 0.3763(2) -0.02386(16) 0.0330(6) Uani 1 1 d . .
O2 O 0.7664(3) 0.3625(2) 0.47208(18) 0.0420(7) Uani 1 1 d . .
C20 C 0.8205(4) 0.1798(3) 0.2340(2) 0.0245(7) Uani 1 1 d . .
C41 C 1.2204(4) 0.2361(3) -0.1443(2) 0.0254(8) Uani 1 1 d . .
C48 C 0.8597(3) -0.0112(2) -0.11789(19) 0.0174(6) Uani 1 1 d . .
C38 C 1.3164(4) 0.1940(3) -0.2632(2) 0.0256(8) Uani 1 1 d . .
C17 C 0.7331(4) 0.2183(3) 0.3552(2) 0.0301(8) Uani 1 1 d . .
C28 C 1.7498(5) 0.5665(3) -0.3421(3) 0.0370(10) Uani 1 1 d . .
H28 H 1.8397 0.6057 -0.3159 0.044 Uiso 1 1 calc R U
C37 C 1.3952(4) 0.1976(3) -0.3230(2) 0.0245(7) Uani 1 1 d . .
C5 C 1.3291(4) 0.4027(3) 0.1603(2) 0.0227(7) Uani 1 1 d . .
C47 C 0.8000(4) 0.0199(3) -0.18363(19) 0.0220(7) Uani 1 1 d . .
C31 C 1.4856(4) 0.4489(3) -0.4131(2) 0.0265(8) Uani 1 1 d . .
C32 C 1.3423(4) 0.3841(3) -0.4471(2) 0.0279(8) Uani 1 1 d . .
C40 C 1.1538(5) 0.1418(3) -0.2011(2) 0.0345(9) Uani 1 1 d . .
H40 H 1.0804 0.0983 -0.1955 0.041 Uiso 1 1 calc R U
C44 C 0.6976(4) 0.0294(3) -0.3118(2) 0.0244(7) Uani 1 1 d . .
C27 C 1.7178(4) 0.4617(3) -0.3597(2) 0.0247(7) Uani 1 1 d . .
C6 C 1.2170(4) 0.4516(3) 0.1394(2) 0.0240(7) Uani 1 1 d . .
C26 C 1.8258(4) 0.4089(3) -0.3395(2) 0.0259(8) Uani 1 1 d . .
C45 C 0.7266(5) 0.1213(3) -0.2487(2) 0.0356(10) Uani 1 1 d . .
H45 H 0.7095 0.1814 -0.2529 0.043 Uiso 1 1 calc R U
C11 C 0.8407(4) 0.3643(3) 0.0524(2) 0.0275(8) Uani 1 1 d . .
C46 C 0.7843(5) 0.1137(3) -0.1781(2) 0.0362(10) Uani 1 1 d . .
H46 H 0.8106 0.1695 -0.1299 0.043 Uiso 1 1 calc R U
C1 C 1.3964(4) 0.2534(3) 0.1518(3) 0.0361(9) Uani 1 1 d . .
H1 H 1.3746 0.1824 0.1333 0.043 Uiso 1 1 calc R U
C36 C 1.2003(4) 0.2205(3) -0.5008(3) 0.0433(11) Uani 1 1 d . .
H36 H 1.1912 0.1503 -0.5173 0.052 Uiso 1 1 calc R U
O1 O 1.6316(4) 0.2163(3) -0.54062(19) 0.0645(11) Uani 1 1 d . .
C30 C 1.5131(5) 0.5529(3) -0.3999(3) 0.0379(10) Uani 1 1 d . .
H30 H 1.4420 0.5821 -0.4151 0.046 Uiso 1 1 calc R U
C12 C 0.7225(5) 0.4029(4) 0.0436(3) 0.0437(11) Uani 1 1 d . .
H12 H 0.7314 0.4729 0.0574 0.052 Uiso 1 1 calc R U
C10 C 0.9831(4) 0.4319(3) 0.0858(2) 0.0257(8) Uani 1 1 d . .
C15 C 0.7042(4) 0.2007(3) 0.0041(3) 0.0366(9) Uani 1 1 d . .
H15 H 0.6971 0.1309 -0.0098 0.044 Uiso 1 1 calc R U
C22 C 1.8857(4) 0.2561(3) -0.3523(3) 0.0381(10) Uani 1 1 d . .
H22 H 1.8613 0.1850 -0.3722 0.046 Uiso 1 1 calc R U
C33 C 1.2257(5) 0.4238(3) -0.4551(3) 0.0423(11) Uani 1 1 d . .
H33 H 1.2357 0.4941 -0.4393 0.051 Uiso 1 1 calc R U
C4 C 1.4617(4) 0.4599(3) 0.2059(2) 0.0368(10) Uani 1 1 d . .
H4 H 1.4823 0.5309 0.2241 0.044 Uiso 1 1 calc R U
C7 C 1.2444(5) 0.5557(3) 0.1528(3) 0.0369(10) Uani 1 1 d . .
H7 H 1.3337 0.5969 0.1772 0.044 Uiso 1 1 calc R U
C39 C 1.2086(4) 0.1178(3) -0.2689(2) 0.0350(9) Uani 1 1 d . .
H39 H 1.1751 0.0567 -0.3129 0.042 Uiso 1 1 calc R U
O5 O 1.3556(3) 0.1275(2) -0.39148(15) 0.0339(6) Uani 1 1 d . .
C3 C 1.5619(5) 0.4098(4) 0.2235(3) 0.0462(12) Uani 1 1 d . .
H3 H 1.6508 0.4468 0.2540 0.055 Uiso 1 1 calc R U
C34 C 1.0946(5) 0.3593(4) -0.4865(3) 0.0513(13) Uani 1 1 d . .
H34 H 1.0160 0.3857 -0.4922 0.062 Uiso 1 1 calc R U
C2 C 1.5296(4) 0.3054(4) 0.1958(3) 0.0452(11) Uani 1 1 d . .
H2 H 1.5962 0.2703 0.2065 0.054 Uiso 1 1 calc R U
C14 C 0.5826(5) 0.2344(4) -0.0057(3) 0.0484(12) Uani 1 1 d . .
H14 H 0.4960 0.1884 -0.0256 0.058 Uiso 1 1 calc R U
C35 C 1.0817(5) 0.2564(4) -0.5092(3) 0.0484(12) Uani 1 1 d . .
H35 H 0.9943 0.2115 -0.5300 0.058 Uiso 1 1 calc R U
O6 O 1.4987(3) 0.27104(19) -0.30575(14) 0.0277(6) Uani 1 1 d . .
C13 C 0.5930(5) 0.3376(4) 0.0147(3) 0.0501(13) Uani 1 1 d . .
H13 H 0.5133 0.3627 0.0088 0.060 Uiso 1 1 calc R U

loop_
_atom_site_aniso_label
_atom_site_aniso_U_11
_atom_site_aniso_U_22
_atom_site_aniso_U_33
_atom_site_aniso_U_23
_atom_site_aniso_U_13
_atom_site_aniso_U_12
O3 0.0341(14) 0.0218(12) 0.0204(13) 0.0066(10) 0.0132(11) 0.0020(11)
O4 0.0353(15) 0.0258(13) 0.0196(13) 0.0040(11) 0.0112(11) -0.0015(11)
O12 0.0433(16) 0.0226(13) 0.0295(14) 0.0125(11) 0.0067(12) 0.0117(12)
O9 0.0396(16) 0.0242(13) 0.0169(12) 0.0007(10) -0.0010(11) 0.0048(12)
O10 0.0427(17) 0.0281(14) 0.0316(15) 0.0160(12) 0.0005(13) 0.0094(13)
OW1 0.0419(17) 0.0253(14) 0.0443(18) 0.0093(13) 0.0117(14) 0.0065(13)
C43 0.0181(16) 0.0224(16) 0.0178(16) 0.0099(13) 0.0021(13) 0.0041(13)
C21 0.0266(18) 0.0242(17) 0.0190(17) 0.0104(14) 0.0093(14) 0.0073(15)
C19 0.048(3) 0.033(2) 0.033(2) 0.0090(18) 0.022(2) -0.0035(19)
C18 0.048(3) 0.044(3) 0.038(2) 0.016(2) 0.025(2) -0.004(2)
OW2 0.226(8) 0.104(5) 0.164(6) -0.026(4) 0.100(6) -0.077(5)
C8 0.066(3) 0.0179(19) 0.045(3) 0.0092(18) 0.004(2) 0.003(2)
C9 0.057(3) 0.031(2) 0.042(3) 0.017(2) 0.008(2) 0.019(2)
C23 0.023(2) 0.064(3) 0.066(3) 0.035(3) 0.002(2) 0.010(2)
C25 0.030(2) 0.038(2) 0.039(2) 0.014(2) 0.0009(19) -0.0079(19)
C24 0.025(2) 0.064(3) 0.053(3) 0.024(3) -0.003(2) -0.007(2)
Tb1 0.01841(8) 0.01537(8) 0.01164(8) 0.00478(6) 0.00381(6) 0.00131(6)
Tb2 0.01922(9) 0.01694(8) 0.01195(8) 0.00469(6) 0.00405(6) 0.00237(6)
C29 0.058(3) 0.024(2) 0.048(3) 0.0176(19) 0.018(2) 0.005(2)
S1 0.0296(5) 0.0318(5) 0.0190(4) 0.0086(4) 0.0110(4) 0.0052(4)
S2 0.0277(5) 0.0290(5) 0.0213(4) 0.0075(4) 0.0117(4) 0.0019(4)
S3 0.0431(6) 0.0184(4) 0.0184(4) 0.0054(3) -0.0011(4) 0.0080(4)
O11 0.0364(15) 0.0253(13) 0.0136(12) 0.0029(10) -0.0018(11) 0.0010(11)
N5 0.0239(15) 0.0215(14) 0.0176(14) 0.0054(11) 0.0067(12) 0.0020(12)
N2 0.0252(15) 0.0186(13) 0.0172(14) 0.0066(11) 0.0067(12) 0.0035(12)
O7 0.0437(17) 0.0326(14) 0.0235(14) 0.0135(12) 0.0159(12) 0.0051(13)
N4 0.0209(15) 0.0267(15) 0.0279(16) 0.0107(13) 0.0047(13) 0.0014(13)
C42 0.0298(19) 0.0285(18) 0.0216(17) 0.0149(15) 0.0119(15) 0.0135(16)
N3 0.0237(15) 0.0287(16) 0.0225(15) 0.0080(13) 0.0029(12) 0.0070(13)
N1 0.0218(15) 0.0228(15) 0.0274(16) 0.0069(13) 0.0008(13) 0.0011(12)
N6 0.0222(16) 0.0266(16) 0.0346(18) 0.0063(14) -0.0004(14) 0.0060(13)
C16 0.035(2) 0.046(2) 0.0238(19) 0.0173(18) 0.0144(17) 0.0145(19)
O8 0.0403(16) 0.0284(14) 0.0295(15) 0.0071(12) 0.0178(13) 0.0047(12)
O2 0.056(2) 0.0381(17) 0.0364(17) 0.0125(14) 0.0213(15) 0.0158(15)
C20 0.0295(19) 0.0281(18) 0.0206(17) 0.0104(15) 0.0137(15) 0.0091(15)
C41 0.030(2) 0.0287(18) 0.0222(18) 0.0119(15) 0.0147(15) 0.0069(16)
C48 0.0160(15) 0.0183(15) 0.0190(16) 0.0091(13) 0.0038(12) 0.0027(12)
C38 0.0292(19) 0.0254(18) 0.0230(18) 0.0076(15) 0.0124(15) 0.0053(15)
C17 0.028(2) 0.042(2) 0.0255(19) 0.0153(17) 0.0163(16) 0.0072(17)
C28 0.040(2) 0.0244(19) 0.039(2) 0.0090(18) 0.0077(19) -0.0032(18)
C37 0.0257(18) 0.0303(19) 0.0205(17) 0.0106(15) 0.0111(15) 0.0068(15)
C5 0.0243(18) 0.0230(17) 0.0155(16) 0.0043(13) 0.0046(14) -0.0017(14)
C47 0.0275(18) 0.0219(16) 0.0113(15) 0.0033(13) 0.0004(13) 0.0024(14)
C31 0.034(2) 0.0235(17) 0.0238(18) 0.0094(15) 0.0093(16) 0.0093(16)
C32 0.030(2) 0.0317(19) 0.0253(19) 0.0121(16) 0.0061(15) 0.0126(16)
C40 0.042(2) 0.030(2) 0.030(2) 0.0085(17) 0.0209(19) 0.0017(18)
C44 0.0300(19) 0.0233(17) 0.0193(17) 0.0094(14) 0.0006(14) 0.0073(15)
C27 0.0296(19) 0.0235(17) 0.0177(17) 0.0048(14) 0.0078(14) 0.0023(15)
C6 0.0309(19) 0.0199(16) 0.0190(17) 0.0068(14) 0.0078(15) -0.0010(15)
C26 0.0247(18) 0.0288(19) 0.0225(18) 0.0098(15) 0.0061(15) 0.0009(15)
C45 0.060(3) 0.0205(18) 0.0234(19) 0.0067(15) 0.0037(19) 0.0121(19)
C11 0.0289(19) 0.033(2) 0.0230(18) 0.0122(16) 0.0061(15) 0.0106(16)
C46 0.056(3) 0.030(2) 0.027(2) 0.0160(17) 0.0039(19) 0.015(2)
C1 0.026(2) 0.031(2) 0.044(3) 0.0111(19) 0.0001(18) 0.0047(17)
C36 0.026(2) 0.037(2) 0.052(3) 0.006(2) -0.003(2) 0.0037(19)
O1 0.072(3) 0.069(2) 0.0351(19) 0.0049(17) 0.0339(18) -0.019(2)
C30 0.046(3) 0.029(2) 0.044(3) 0.0178(19) 0.010(2) 0.0134(19)
C12 0.041(3) 0.043(3) 0.054(3) 0.021(2) 0.010(2) 0.023(2)
C10 0.036(2) 0.0243(17) 0.0212(18) 0.0110(15) 0.0091(15) 0.0132(16)
C15 0.025(2) 0.039(2) 0.038(2) 0.0094(19) 0.0023(18) 0.0051(18)
C22 0.028(2) 0.040(2) 0.047(3) 0.020(2) 0.0042(19) 0.0056(18)
C33 0.039(2) 0.036(2) 0.052(3) 0.017(2) 0.006(2) 0.017(2)
C4 0.033(2) 0.033(2) 0.033(2) 0.0076(18) 0.0018(18) -0.0072(18)
C7 0.045(3) 0.0201(18) 0.038(2) 0.0058(17) 0.009(2) -0.0021(18)
C39 0.041(2) 0.030(2) 0.029(2) 0.0043(17) 0.0172(18) 0.0011(18)
O5 0.0354(15) 0.0339(15) 0.0219(14) 0.0011(11) 0.0131(12) -0.0058(12)
C3 0.024(2) 0.056(3) 0.044(3) 0.015(2) -0.0041(19) -0.006(2)
C34 0.031(2) 0.065(3) 0.062(3) 0.027(3) 0.005(2) 0.025(2)
C2 0.024(2) 0.056(3) 0.048(3) 0.015(2) -0.0019(19) 0.009(2)
C14 0.024(2) 0.066(3) 0.049(3) 0.017(3) 0.002(2) 0.010(2)
C35 0.026(2) 0.051(3) 0.058(3) 0.017(2) -0.004(2) 0.007(2)
O6 0.0299(14) 0.0292(13) 0.0180(12) 0.0034(11) 0.0098(11) -0.0011(11)
C13 0.037(3) 0.069(3) 0.049(3) 0.022(3) 0.009(2) 0.028(3)

loop_
_atom_type_symbol
_atom_type_description
_atom_type_scat_dispersion_real
_atom_type_scat_dispersion_imag
_atom_type_scat_source
C C 0.0033 0.0016 'International Tables Vol C Tables 4.2.6.8 and 6.1.1.4'
H H 0.0000 0.0000 'International Tables Vol C Tables 4.2.6.8 and 6.1.1.4'
N N 0.0061 0.0033 'International Tables Vol C Tables 4.2.6.8 and 6.1.1.4'
O O 0.0106 0.0060 'International Tables Vol C Tables 4.2.6.8 and 6.1.1.4'
S S 0.1246 0.1234 'International Tables Vol C Tables 4.2.6.8 and 6.1.1.4'
Tb Tb -0.1723 4.1537 'International Tables Vol C Tables 4.2.6.8 and 6.1.1.4'

loop_
_geom_angle_atom_site_label_1
_geom_angle_atom_site_label_2
_geom_angle_atom_site_label_3
_geom_angle
_geom_angle_site_symmetry_1
_geom_angle_site_symmetry_3
C21 O3 Tb1 93.4(2) . .
C21 O4 Tb1 92.4(2) . .
C48 O12 Tb1 131.8(2) 2_755 .
C43 O9 Tb2 148.5(2) . 2_754
C43 O10 Tb2 163.4(3) . 1_455
O9 C43 O10 124.3(3) . .
O9 C43 C44 118.4(3) . .
O10 C43 C44 117.2(3) . .
O4 C21 O3 121.5(3) . .
O4 C21 C20 119.3(3) . .
O3 C21 C20 119.2(3) . .
O4 C21 Tb1 61.29(18) . .
O3 C21 Tb1 60.24(17) . .
C20 C21 Tb1 178.2(3) . .
C20 C19 C18 112.3(4) . .
C20 C19 H19 123.8 . .
C18 C19 H19 123.8 . .
C17 C18 C19 112.9(4) . .
C17 C18 H18 123.6 . .
C19 C18 H18 123.6 . .
C7 C8 C9 120.1(4) . .
C7 C8 H8 119.9 . .
C9 C8 H8 119.9 . .
C8 C9 C10 119.1(4) . .
C8 C9 H9 120.4 . .
C10 C9 H9 120.4 . .
C24 C23 C22 118.2(4) . .
C24 C23 H23 120.9 . .
C22 C23 H23 120.9 . .
C24 C25 C26 118.6(4) . .
C24 C25 H25 120.7 . .
C26 C25 H25 120.7 . .
C23 C24 C25 120.1(4) . .
C23 C24 H24 119.9 . .
C25 C24 H24 119.9 . .
O11 Tb1 O7 78.60(9) . .
O11 Tb1 O12 98.95(9) . .
O7 Tb1 O12 135.95(10) . .
O11 Tb1 O3 123.77(9) . .
O7 Tb1 O3 143.32(9) . .
O12 Tb1 O3 73.92(9) . .
O11 Tb1 O4 72.33(9) . .
O7 Tb1 O4 144.83(9) . .
O12 Tb1 O4 69.27(9) . .
O3 Tb1 O4 52.66(8) . .
O11 Tb1 N1 147.78(10) . .
O7 Tb1 N1 85.08(10) . .
O12 Tb1 N1 74.05(9) . .
O3 Tb1 N1 85.22(9) . .
O4 Tb1 N1 129.80(9) . .
O11 Tb1 N3 78.12(9) . .
O7 Tb1 N3 83.54(10) . .
O12 Tb1 N3 139.62(10) . .
O3 Tb1 N3 74.81(9) . .
O4 Tb1 N3 71.60(10) . .
N1 Tb1 N3 127.63(10) . .
O11 Tb1 N2 134.52(9) . .
O7 Tb1 N2 73.19(9) . .
O12 Tb1 N2 126.10(9) . .
O3 Tb1 N2 70.79(8) . .
O4 Tb1 N2 114.79(9) . .
N1 Tb1 N2 63.73(9) . .
N3 Tb1 N2 64.03(10) . .
O11 Tb1 OW1 73.97(9) . .
O7 Tb1 OW1 66.15(9) . .
O12 Tb1 OW1 70.92(9) . .
O3 Tb1 OW1 142.84(9) . .
O4 Tb1 OW1 121.81(9) . .
N1 Tb1 OW1 74.04(9) . .
N3 Tb1 OW1 141.99(10) . .
N2 Tb1 OW1 122.75(9) . .
O11 Tb1 C21 98.15(10) . .
O7 Tb1 C21 155.20(10) . .
O12 Tb1 C21 68.79(10) . .
O3 Tb1 C21 26.40(9) . .
O4 Tb1 C21 26.27(9) . .
N1 Tb1 C21 107.85(10) . .
N3 Tb1 C21 71.79(10) . .
N2 Tb1 C21 93.26(9) . .
OW1 Tb1 C21 137.06(9) . .
O1 Tb2 O10 101.05(13) . 1_655
O1 Tb2 O9 74.17(11) . 2_754
O10 Tb2 O9 87.81(9) 1_655 2_754
O1 Tb2 O6 155.80(11) . .
O10 Tb2 O6 88.88(10) 1_655 .
O9 Tb2 O6 128.73(9) 2_754 .
O1 Tb2 O5 150.64(11) . .
O10 Tb2 O5 76.08(10) 1_655 .
O9 Tb2 O5 76.52(9) 2_754 .
O6 Tb2 O5 53.14(8) . .
O1 Tb2 N6 98.76(14) . .
O10 Tb2 N6 149.69(11) 1_655 .
O9 Tb2 N6 75.80(10) 2_754 .
O6 Tb2 N6 82.17(10) . .
O5 Tb2 N6 75.39(11) . .
O1 Tb2 N4 78.19(12) . .
O10 Tb2 N4 78.98(10) 1_655 .
O9 Tb2 N4 146.37(10) 2_754 .
O6 Tb2 N4 82.20(9) . .
O5 Tb2 N4 128.40(10) . .
N6 Tb2 N4 127.77(10) . .
O1 Tb2 N5 84.11(12) . .
O10 Tb2 N5 140.39(10) 1_655 .
O9 Tb2 N5 130.65(9) 2_754 .
O6 Tb2 N5 74.46(9) . .
O5 Tb2 N5 117.05(9) . .
N6 Tb2 N5 64.29(10) . .
N4 Tb2 N5 63.53(10) . .
O1 Tb2 C37 175.33(13) . .
O10 Tb2 C37 82.05(11) 1_655 .
O9 Tb2 C37 102.60(10) 2_754 .
O6 Tb2 C37 26.57(9) . .
O5 Tb2 C37 26.58(9) . .
N6 Tb2 C37 77.04(11) . .
N4 Tb2 C37 105.94(10) . .
N5 Tb2 C37 95.74(10) . .
C30 C29 C28 119.5(4) . .
C30 C29 H29 120.2 . .
C28 C29 H29 120.2 . .
C17 S1 C20 91.74(18) . .
C41 S2 C38 91.94(18) . .
C47 S3 C44 92.13(17) . .
C48 O11 Tb1 162.0(2) . .
C31 N5 C27 118.6(3) . .
C31 N5 Tb2 119.8(2) . .
C27 N5 Tb2 121.3(2) . .
C10 N2 C6 118.8(3) . .
C10 N2 Tb1 119.9(2) . .
C6 N2 Tb1 120.6(2) . .
C42 O7 Tb1 141.8(2) . .
C22 N4 C26 117.5(3) . .
C22 N4 Tb2 121.1(3) . .
C26 N4 Tb2 121.5(2) . .
O8 C42 O7 127.0(3) . .
O8 C42 C41 118.0(3) . .
O7 C42 C41 115.0(3) . .
C15 N3 C11 117.6(3) . .
C15 N3 Tb1 121.2(3) . .
C11 N3 Tb1 120.9(2) . .
C1 N1 C5 118.1(3) . .
C1 N1 Tb1 120.5(2) . .
C5 N1 Tb1 121.4(2) . .
C36 N6 C32 118.1(3) . .
C36 N6 Tb2 120.1(3) . .
C32 N6 Tb2 121.3(2) . .
O2 C16 O1 126.4(4) . 1_456
O2 C16 C17 118.4(4) . .
O1 C16 C17 115.2(4) 1_456 .
C19 C20 C21 128.4(3) . .
C19 C20 S1 111.4(3) . .
C21 C20 S1 120.2(3) . .
C40 C41 C42 129.7(3) . .
C40 C41 S2 111.4(3) . .
C42 C41 S2 118.9(3) . .
O12 C48 O11 126.0(3) 2_755 .
O12 C48 C47 116.9(3) 2_755 .
O11 C48 C47 117.1(3) . .
C39 C38 C37 128.2(3) . .
C39 C38 S2 111.1(3) . .
C37 C38 S2 120.6(3) . .
C18 C17 C16 129.5(4) . .
C18 C17 S1 111.7(3) . .
C16 C17 S1 118.8(3) . .
C29 C28 C27 118.8(4) . .
C29 C28 H28 120.6 . .
C27 C28 H28 120.6 . .
O6 C37 O5 121.3(3) . .
O6 C37 C38 119.9(3) . .
O5 C37 C38 118.8(3) . .
O6 C37 Tb2 60.58(18) . .
O5 C37 Tb2 60.73(18) . .
C38 C37 Tb2 177.2(3) . .
N1 C5 C4 121.3(4) . .
N1 C5 C6 116.8(3) . .
C4 C5 C6 121.9(3) . .
C46 C47 C48 127.5(3) . .
C46 C47 S3 109.9(3) . .
C48 C47 S3 122.6(3) . .
N5 C31 C30 121.8(4) . .
N5 C31 C32 117.2(3) . .
C30 C31 C32 121.0(4) . .
N6 C32 C33 120.6(4) . .
N6 C32 C31 116.5(3) . .
C33 C32 C31 122.9(4) . .
C41 C40 C39 112.6(4) . .
C41 C40 H40 123.7 . .
C39 C40 H40 123.7 . .
C45 C44 C43 127.1(3) . .
C45 C44 S3 110.6(3) . .
C43 C44 S3 122.2(3) . .
N5 C27 C28 121.9(4) . .
N5 C27 C26 116.8(3) . .
C28 C27 C26 121.3(4) . .
N2 C6 C7 121.7(4) . .
N2 C6 C5 116.8(3) . .
C7 C6 C5 121.5(3) . .
N4 C26 C25 122.2(4) . .
N4 C26 C27 116.6(3) . .
C25 C26 C27 121.2(4) . .
C44 C45 C46 111.8(3) . .
C44 C45 H45 124.1 . .
C46 C45 H45 124.1 . .
N3 C11 C12 121.7(4) . .
N3 C11 C10 116.3(3) . .
C12 C11 C10 121.9(4) . .
C47 C46 C45 115.5(4) . .
C47 C46 H46 122.2 . .
C45 C46 H46 122.2 . .
N1 C1 C2 123.4(4) . .
N1 C1 H1 118.3 . .
C2 C1 H1 118.3 . .
N6 C36 C35 123.4(4) . .
N6 C36 H36 118.3 . .
C35 C36 H36 118.3 . .
C16 O1 Tb2 146.1(3) 1_654 .
C29 C30 C31 119.2(4) . .
C29 C30 H30 120.4 . .
C31 C30 H30 120.4 . .
C13 C12 C11 119.8(4) . .
C13 C12 H12 120.1 . .
C11 C12 H12 120.1 . .
N2 C10 C9 121.3(4) . .
N2 C10 C11 117.7(3) . .
C9 C10 C11 121.0(4) . .
N3 C15 C14 123.5(4) . .
N3 C15 H15 118.3 . .
C14 C15 H15 118.3 . .
N4 C22 C23 123.4(4) . .
N4 C22 H22 118.3 . .
C23 C22 H22 118.3 . .
C34 C33 C32 120.1(4) . .
C34 C33 H33 119.9 . .
C32 C33 H33 119.9 . .
C3 C4 C5 119.2(4) . .
C3 C4 H4 120.4 . .
C5 C4 H4 120.4 . .
C8 C7 C6 118.8(4) . .
C8 C7 H7 120.6 . .
C6 C7 H7 120.6 . .
C38 C39 C40 113.0(4) . .
C38 C39 H39 123.5 . .
C40 C39 H39 123.5 . .
C37 O5 Tb2 92.7(2) . .
C2 C3 C4 119.5(4) . .
C2 C3 H3 120.2 . .
C4 C3 H3 120.2 . .
C35 C34 C33 119.2(4) . .
C35 C34 H34 120.4 . .
C33 C34 H34 120.4 . .
C3 C2 C1 118.5(4) . .
C3 C2 H2 120.7 . .
C1 C2 H2 120.7 . .
C13 C14 C15 118.3(4) . .
C13 C14 H14 120.8 . .
C15 C14 H14 120.8 . .
C34 C35 C36 118.6(4) . .
C34 C35 H35 120.7 . .
C36 C35 H35 120.7 . .
C37 O6 Tb2 92.8(2) . .
C12 C13 C14 119.1(4) . .
C12 C13 H13 120.5 . .
C14 C13 H13 120.5 . .

loop_
_geom_bond_atom_site_label_1
_geom_bond_atom_site_label_2
_geom_bond_distance
_geom_bond_site_symmetry_2
O3 C21 1.264(4) .
O3 Tb1 2.467(2) .
O4 C21 1.257(4) .
O4 Tb1 2.490(2) .
O12 C48 1.248(4) 2_755
O12 Tb1 2.410(2) .
O9 C43 1.242(4) .
O9 Tb2 2.326(2) 2_754
O10 C43 1.264(4) .
O10 Tb2 2.260(3) 1_455
OW1 Tb1 2.589(3) .
C43 C44 1.468(5) .
C21 C20 1.474(5) .
C21 Tb1 2.837(3) .
C19 C20 1.374(5) .
C19 C18 1.409(5) .
C19 H19 0.9300 .
C18 C17 1.365(6) .
C18 H18 0.9300 .
C8 C7 1.354(6) .
C8 C9 1.369(7) .
C8 H8 0.9300 .
C9 C10 1.396(5) .
C9 H9 0.9300 .
C23 C24 1.368(7) .
C23 C22 1.390(6) .
C23 H23 0.9300 .
C25 C24 1.378(7) .
C25 C26 1.394(5) .
C25 H25 0.9300 .
C24 H24 0.9300 .
Tb1 O11 2.329(2) .
Tb1 O7 2.337(2) .
Tb1 N1 2.549(3) .
Tb1 N3 2.558(3) .
Tb1 N2 2.562(3) .
Tb2 O1 2.247(3) .
Tb2 O10 2.260(3) 1_655
Tb2 O9 2.326(3) 2_754
Tb2 O6 2.459(2) .
Tb2 O5 2.462(3) .
Tb2 N6 2.526(3) .
Tb2 N4 2.559(3) .
Tb2 N5 2.563(3) .
Tb2 C37 2.820(3) .
C29 C30 1.362(6) .
C29 C28 1.387(6) .
C29 H29 0.9300 .
S1 C17 1.711(4) .
S1 C20 1.718(4) .
S2 C41 1.718(4) .
S2 C38 1.718(4) .
S3 C47 1.711(3) .
S3 C44 1.720(3) .
O11 C48 1.256(4) .
N5 C31 1.346(5) .
N5 C27 1.348(5) .
N2 C10 1.340(4) .
N2 C6 1.348(4) .
O7 C42 1.282(4) .
N4 C22 1.343(5) .
N4 C26 1.352(5) .
C42 O8 1.228(4) .
C42 C41 1.497(5) .
N3 C15 1.342(5) .
N3 C11 1.346(5) .
N1 C1 1.339(5) .
N1 C5 1.346(4) .
N6 C36 1.345(5) .
N6 C32 1.355(5) .
C16 O2 1.229(5) .
C16 O1 1.258(5) 1_456
C16 C17 1.499(5) .
C41 C40 1.368(5) .
C48 O12 1.248(4) 2_755
C48 C47 1.496(4) .
C38 C39 1.371(5) .
C38 C37 1.474(5) .
C28 C27 1.392(5) .
C28 H28 0.9300 .
C37 O6 1.263(4) .
C37 O5 1.263(4) .
C5 C4 1.394(5) .
C5 C6 1.478(5) .
C47 C46 1.348(5) .
C31 C30 1.398(5) .
C31 C32 1.479(5) .
C32 C33 1.384(5) .
C40 C39 1.410(5) .
C40 H40 0.9300 .
C44 C45 1.374(5) .
C27 C26 1.481(5) .
C6 C7 1.398(5) .
C45 C46 1.380(5) .
C45 H45 0.9300 .
C11 C12 1.391(5) .
C11 C10 1.485(5) .
C46 H46 0.9300 .
C1 C2 1.377(6) .
C1 H1 0.9300 .
C36 C35 1.371(6) .
C36 H36 0.9300 .
O1 C16 1.257(5) 1_654
C30 H30 0.9300 .
C12 C13 1.371(7) .
C12 H12 0.9300 .
C15 C14 1.385(6) .
C15 H15 0.9300 .
C22 H22 0.9300 .
C33 C34 1.379(7) .
C33 H33 0.9300 .
C4 C3 1.378(6) .
C4 H4 0.9300 .
C7 H7 0.9300 .
C39 H39 0.9300 .
C3 C2 1.367(7) .
C3 H3 0.9300 .
C34 C35 1.365(7) .
C34 H34 0.9300 .
C2 H2 0.9300 .
C14 C13 1.376(7) .
C14 H14 0.9300 .
C35 H35 0.9300 .
C13 H13 0.9300 .
